data_2230994
loop_
_publ_author_name
'Liu, Yong'
'Wei, Kou'
'Yang, Jianshe'

_publ_section_title
;
 4,8-Dimethoxyfuro[2,3-<i>b</i>]quinoline (\g-fagarine)
;
_journal_coeditor_code BH2360
_journal_issue 8
_journal_name_full 'Acta Crystallographica Section E'
_journal_page_first o1907
_journal_paper_doi 10.1107/S1600536811025062
_journal_volume 67
_journal_year 2011
_chemical_formula_iupac 'C13 H11 N O3'
_chemical_formula_moiety 'C13 H11 N O3'
_chemical_formula_sum 'C13 H11 N O3'
_chemical_formula_weight 229.23
_chemical_name_common gamma-fagarine
_chemical_name_systematic 4,8-Dimethoxyfuro[2,3-b]quinoline
_space_group_IT_number 61
_symmetry_cell_setting orthorhombic
_symmetry_space_group_name_Hall '-P 2ac 2ab'
_symmetry_space_group_name_H-M 'P b c a'
_atom_sites_solution_hydrogens geom
_atom_sites_solution_primary direct
_atom_sites_solution_secondary difmap
_audit_creation_method SHELXL-97
_cell_angle_alpha 90.00
_cell_angle_beta 90.00
_cell_angle_gamma 90.00
_cell_formula_units_Z 8
_cell_length_a 12.491(5)
_cell_length_b 12.155(5)
_cell_length_c 14.466(5)
_cell_measurement_reflns_used 1884
_cell_measurement_temperature 296(2)
_cell_measurement_theta_max 24.16
_cell_measurement_theta_min 2.73
_cell_volume 2196.3(15)
_computing_cell_refinement 'SAINT (Bruker, 2001)'
_computing_data_collection 'APEX2 (Bruker, 2005)'
_computing_data_reduction 'SAINT (Bruker, 2001)'
_computing_molecular_graphics 'SHELXTL (Sheldrick, 2008)'
_computing_publication_material 'SHELXTL (Sheldrick, 2008)'
_computing_structure_refinement 'SHELXL97 (Sheldrick, 2008)'
_computing_structure_solution 'SHELXS97 (Sheldrick, 2008)'
_diffrn_ambient_temperature 296(2)
_diffrn_measured_fraction_theta_full 1.000
_diffrn_measured_fraction_theta_max 1.000
_diffrn_measurement_device_type 'Bruker APEXII CCD'
_diffrn_measurement_method '\f and \w'
_diffrn_radiation_monochromator graphite
_diffrn_radiation_source 'fine-focus sealed tube'
_diffrn_radiation_type MoK\a
_diffrn_radiation_wavelength 0.71073
_diffrn_reflns_av_R_equivalents 0.0684
_diffrn_reflns_av_sigmaI/netI 0.0489
_diffrn_reflns_limit_h_max 13
_diffrn_reflns_limit_h_min -15
_diffrn_reflns_limit_k_max 14
_diffrn_reflns_limit_k_min -13
_diffrn_reflns_limit_l_max 17
_diffrn_reflns_limit_l_min -16
_diffrn_reflns_number 11659
_diffrn_reflns_theta_full 25.50
_diffrn_reflns_theta_max 25.50
_diffrn_reflns_theta_min 2.73
_exptl_absorpt_coefficient_mu 0.100
_exptl_absorpt_correction_T_max 0.9794
_exptl_absorpt_correction_T_min 0.9755
_exptl_absorpt_correction_type multi-scan
_exptl_absorpt_process_details '(SADABS; Sheldrick, 1998)'
_exptl_crystal_colour colourless
_exptl_crystal_density_diffrn 1.386
_exptl_crystal_density_method 'not measured'
_exptl_crystal_description block
_exptl_crystal_F_000 960
_exptl_crystal_size_max 0.25
_exptl_crystal_size_mid 0.22
_exptl_crystal_size_min 0.21
_refine_diff_density_max 0.140
_refine_diff_density_min -0.123
_refine_ls_extinction_coef 0.0037(8)
_refine_ls_extinction_expression Fc^*^=kFc[1+0.001xFc^2^\l^3^/sin(2\q)]^-1/4^
_refine_ls_extinction_method 'SHELXL97 (Sheldrick, 2008)'
_refine_ls_goodness_of_fit_ref 1.051
_refine_ls_hydrogen_treatment constr
_refine_ls_matrix_type full
_refine_ls_number_constraints 0
_refine_ls_number_parameters 157
_refine_ls_number_reflns 2047
_refine_ls_number_restraints 0
_refine_ls_restrained_S_all 1.051
_refine_ls_R_factor_all 0.0828
_refine_ls_R_factor_gt 0.0444
_refine_ls_shift/su_max 0.001
_refine_ls_shift/su_mean 0.000
_refine_ls_structure_factor_coef Fsqd
_refine_ls_weighting_details 'calc w=1/[\s^2^(Fo^2^)+(0.0376P)^2^+0.5982P] where P=(Fo^2^+2Fc^2^)/3'
_refine_ls_weighting_scheme calc
_refine_ls_wR_factor_gt 0.1032
_refine_ls_wR_factor_ref 0.1285
_reflns_number_gt 1278
_reflns_number_total 2047
_reflns_threshold_expression I>2\s(I)
_cod_data_source_file bh2360.cif
_cod_data_source_block I
_cod_original_cell_volume 2196.4(14)
_cod_database_code 2230994
_cod_database_fobs_code 2230994

loop_
_symmetry_equiv_pos_as_xyz
'x, y, z'
'-x+1/2, -y, z+1/2'
'-x, y+1/2, -z+1/2'
'x+1/2, -y+1/2, -z'
'-x, -y, -z'
'x-1/2, y, -z-1/2'
'x, -y-1/2, z-1/2'
'-x-1/2, y-1/2, z'

loop_
_atom_site_type_symbol
_atom_site_label
_atom_site_fract_x
_atom_site_fract_y
_atom_site_fract_z
_atom_site_U_iso_or_equiv
_atom_site_adp_type
_atom_site_calc_flag
_atom_site_refinement_flags
_atom_site_occupancy
_atom_site_symmetry_multiplicity
C C1 1.0282(3) 0.2044(2) -0.15171(19) 0.0791(8) Uani d . 1 1
H H1 1.0559 0.2307 -0.2072 0.095 Uiso calc R 1 1
C C2 1.0798(2) 0.21016(18) -0.07253(17) 0.0654(7) Uani d . 1 1
H H2 1.1474 0.2401 -0.0627 0.078 Uiso calc R 1 1
C C3 1.01087(17) 0.16075(15) -0.00386(14) 0.0474(5) Uani d . 1 1
C C4 1.00926(16) 0.13961(15) 0.08969(14) 0.0476(5) Uani d . 1 1
C C5 0.91729(17) 0.08795(16) 0.12813(14) 0.0484(5) Uani d . 1 1
C C6 0.9100(2) 0.06319(18) 0.22317(16) 0.0651(7) Uani d . 1 1
H H6 0.9662 0.0807 0.2627 0.078 Uiso calc R 1 1
C C7 0.8204(2) 0.0136(2) 0.2568(2) 0.0819(9) Uani d . 1 1
H H7 0.8159 -0.0021 0.3196 0.098 Uiso calc R 1 1
C C8 0.7351(2) -0.0142(2) 0.1989(2) 0.0835(9) Uani d . 1 1
H H8 0.6746 -0.0480 0.2233 0.100 Uiso calc R 1 1
C C9 0.7403(2) 0.00804(18) 0.1070(2) 0.0684(7) Uani d . 1 1
C C10 0.83121(17) 0.06121(16) 0.06827(16) 0.0524(6) Uani d . 1 1
C C12 0.91869(19) 0.12867(17) -0.05247(15) 0.0544(6) Uani d . 1 1
C C13 1.18328(18) 0.2155(2) 0.12003(19) 0.0788(8) Uani d . 1 1
H H13A 1.2177 0.1688 0.0755 0.118 Uiso calc R 1 1
H H13B 1.2303 0.2269 0.1716 0.118 Uiso calc R 1 1
H H13C 1.1667 0.2850 0.0920 0.118 Uiso calc R 1 1
C C14 0.5786(3) -0.0878(3) 0.0754(3) 0.1463(17) Uani d . 1 1
H H14A 0.6090 -0.1531 0.1020 0.219 Uiso calc R 1 1
H H14B 0.5337 -0.1076 0.0242 0.219 Uiso calc R 1 1
H H14C 0.5367 -0.0501 0.1211 0.219 Uiso calc R 1 1
N N1 0.83129(15) 0.08188(15) -0.02441(14) 0.0603(5) Uani d . 1 1
O O1 0.92925(15) 0.15576(15) -0.14407(11) 0.0756(5) Uani d . 1 1
O O2 1.08678(12) 0.16444(13) 0.15127(10) 0.0655(5) Uani d . 1 1
O O3 0.66204(14) -0.01773(15) 0.04411(16) 0.0967(7) Uani d . 1 1

loop_
_atom_site_aniso_label
_atom_site_aniso_U_11
_atom_site_aniso_U_22
_atom_site_aniso_U_33
_atom_site_aniso_U_12
_atom_site_aniso_U_13
_atom_site_aniso_U_23
C1 0.102(2) 0.0731(17) 0.0625(18) 0.0109(16) 0.0183(17) 0.0169(14)
C2 0.0779(17) 0.0560(14) 0.0623(16) 0.0018(12) 0.0185(14) 0.0051(12)
C3 0.0573(13) 0.0387(10) 0.0461(12) 0.0039(9) 0.0084(10) -0.0004(9)
C4 0.0533(13) 0.0420(11) 0.0475(13) 0.0008(9) 0.0042(11) -0.0061(9)
C5 0.0569(13) 0.0397(11) 0.0487(13) 0.0001(10) 0.0111(11) -0.0039(9)
C6 0.0844(18) 0.0595(14) 0.0515(15) -0.0051(13) 0.0160(13) -0.0006(11)
C7 0.109(2) 0.0672(17) 0.0693(18) -0.0039(16) 0.0394(18) 0.0059(14)
C8 0.076(2) 0.0610(16) 0.114(3) -0.0144(14) 0.0458(18) -0.0081(16)
C9 0.0574(15) 0.0513(13) 0.097(2) -0.0045(12) 0.0184(15) -0.0099(14)
C10 0.0535(14) 0.0390(11) 0.0647(16) 0.0026(10) 0.0100(12) -0.0055(10)
C12 0.0681(16) 0.0475(12) 0.0476(14) 0.0119(11) -0.0006(12) -0.0002(10)
C13 0.0597(15) 0.0896(19) 0.0872(19) -0.0186(14) 0.0017(14) -0.0050(15)
C14 0.097(2) 0.120(3) 0.221(5) -0.061(2) 0.023(3) -0.039(3)
N1 0.0608(13) 0.0559(12) 0.0641(14) 0.0049(9) -0.0062(10) -0.0050(10)
O1 0.0975(14) 0.0816(12) 0.0476(10) 0.0149(10) -0.0040(10) 0.0084(8)
O2 0.0644(10) 0.0786(11) 0.0535(10) -0.0168(8) 0.0009(8) -0.0068(8)
O3 0.0616(11) 0.0872(13) 0.1413(19) -0.0202(10) 0.0027(12) -0.0185(12)

loop_
_atom_type_symbol
_atom_type_description
_atom_type_scat_dispersion_real
_atom_type_scat_dispersion_imag
_atom_type_scat_source
C C 0.0033 0.0016 'International Tables Vol C Tables 4.2.6.8 and 6.1.1.4'
H H 0.0000 0.0000 'International Tables Vol C Tables 4.2.6.8 and 6.1.1.4'
N N 0.0061 0.0033 'International Tables Vol C Tables 4.2.6.8 and 6.1.1.4'
O O 0.0106 0.0060 'International Tables Vol C Tables 4.2.6.8 and 6.1.1.4'

loop_
_geom_angle_atom_site_label_1
_geom_angle_atom_site_label_2
_geom_angle_atom_site_label_3
_geom_angle
C2 C1 O1 113.2(2)
C2 C1 H1 123.4
O1 C1 H1 123.4
C1 C2 C3 106.5(2)
C1 C2 H2 126.7
C3 C2 H2 126.7
C4 C3 C12 115.35(19)
C4 C3 C2 139.6(2)
C12 C3 C2 105.1(2)
O2 C4 C3 126.58(19)
O2 C4 C5 114.85(19)
C3 C4 C5 118.56(19)
C6 C5 C10 119.8(2)
C6 C5 C4 121.8(2)
C10 C5 C4 118.35(19)
C7 C6 C5 119.7(2)
C7 C6 H6 120.1
C5 C6 H6 120.1
C6 C7 C8 121.3(3)
C6 C7 H7 119.3
C8 C7 H7 119.3
C9 C8 C7 120.2(2)
C9 C8 H8 119.9
C7 C8 H8 119.9
C8 C9 O3 124.8(2)
C8 C9 C10 120.9(3)
O3 C9 C10 114.3(2)
N1 C10 C5 123.87(19)
N1 C10 C9 118.1(2)
C5 C10 C9 118.0(2)
N1 C12 O1 119.3(2)
N1 C12 C3 131.0(2)
O1 C12 C3 109.8(2)
O2 C13 H13A 109.5
O2 C13 H13B 109.5
H13A C13 H13B 109.5
O2 C13 H13C 109.5
H13A C13 H13C 109.5
H13B C13 H13C 109.5
O3 C14 H14A 109.5
O3 C14 H14B 109.5
H14A C14 H14B 109.5
O3 C14 H14C 109.5
H14A C14 H14C 109.5
H14B C14 H14C 109.5
C12 N1 C10 112.91(19)
C12 O1 C1 105.51(19)
C4 O2 C13 119.57(18)
C9 O3 C14 116.6(3)

loop_
_geom_bond_atom_site_label_1
_geom_bond_atom_site_label_2
_geom_bond_distance
C1 C2 1.316(3)
C1 O1 1.375(3)
C1 H1 0.9300
C2 C3 1.446(3)
C2 H2 0.9300
C3 C4 1.378(3)
C3 C12 1.404(3)
C4 O2 1.350(2)
C4 C5 1.422(3)
C5 C6 1.410(3)
C5 C10 1.418(3)
C6 C7 1.361(3)
C6 H6 0.9300
C7 C8 1.397(4)
C7 H7 0.9300
C8 C9 1.358(4)
C8 H8 0.9300
C9 O3 1.372(3)
C9 C10 1.422(3)
C10 N1 1.364(3)
C12 N1 1.296(3)
C12 O1 1.372(3)
C13 O2 1.429(3)
C13 H13A 0.9600
C13 H13B 0.9600
C13 H13C 0.9600
C14 O3 1.420(3)
C14 H14A 0.9600
C14 H14B 0.9600
C14 H14C 0.9600

loop_
_geom_torsion_atom_site_label_1
_geom_torsion_atom_site_label_2
_geom_torsion_atom_site_label_3
_geom_torsion_atom_site_label_4
_geom_torsion
O1 C1 C2 C3 0.2(3)
C1 C2 C3 C4 -178.6(2)
C1 C2 C3 C12 -0.2(2)
C12 C3 C4 O2 -178.62(18)
C2 C3 C4 O2 -0.3(4)
C12 C3 C4 C5 0.4(3)
C2 C3 C4 C5 178.7(2)
O2 C4 C5 C6 -1.2(3)
C3 C4 C5 C6 179.67(19)
O2 C4 C5 C10 178.73(17)
C3 C4 C5 C10 -0.4(3)
C10 C5 C6 C7 0.1(3)
C4 C5 C6 C7 -179.9(2)
C5 C6 C7 C8 0.4(4)
C6 C7 C8 C9 0.0(4)
C7 C8 C9 O3 178.7(2)
C7 C8 C9 C10 -1.0(4)
C6 C5 C10 N1 -179.89(19)
C4 C5 C10 N1 0.2(3)
C6 C5 C10 C9 -1.0(3)
C4 C5 C10 C9 179.04(18)
C8 C9 C10 N1 -179.6(2)
O3 C9 C10 N1 0.7(3)
C8 C9 C10 C5 1.4(3)
O3 C9 C10 C5 -178.24(18)
C4 C3 C12 N1 -0.1(3)
C2 C3 C12 N1 -179.0(2)
C4 C3 C12 O1 178.92(17)
C2 C3 C12 O1 0.1(2)
O1 C12 N1 C10 -179.06(18)
C3 C12 N1 C10 -0.1(3)
C5 C10 N1 C12 0.1(3)
C9 C10 N1 C12 -178.82(18)
N1 C12 O1 C1 179.27(19)
C3 C12 O1 C1 0.1(2)
C2 C1 O1 C12 -0.2(3)
C3 C4 O2 C13 -1.7(3)
C5 C4 O2 C13 179.32(19)
C8 C9 O3 C14 -10.6(4)
C10 C9 O3 C14 169.1(2)

loop_
_cod_related_entry_id
_cod_related_entry_database
_cod_related_entry_code
1 ChemSpider 97059
